data_4083613
loop_
_publ_author_name
'Romain, Charles'
'Fliedel, Christophe'
'Bellemin-Laponnaz, St\'ephane'
'Dagorne, Samuel'

_publ_section_title
;
 NHC Bis-Phenolate Aluminum Chelates: Synthesis, Structure, and Use in
 Lactide and Trimethylene Carbonate Polymerization
;
_journal_issue 20
_journal_name_full Organometallics
_journal_page_first 5730
_journal_paper_doi 10.1021/om5004557
_journal_volume 33
_journal_year 2014
_chemical_formula_moiety 'C62 H88 Al2 N4 O5, 2(C H2 Cl2)'
_chemical_formula_sum 'C64 H92 Al2 Cl4 N4 O5'
_chemical_formula_weight 1193.18
_chemical_name_systematic
;
 ?
;
_space_group_IT_number 14
_symmetry_cell_setting monoclinic
_symmetry_space_group_name_Hall '-P 2ybc'
_symmetry_space_group_name_H-M 'P 1 21/c 1'
_atom_sites_solution_hydrogens geom
_atom_sites_solution_primary direct
_atom_sites_solution_secondary difmap
_audit_creation_method SHELXL-97
_cell_angle_alpha 90.00
_cell_angle_beta 100.953(3)
_cell_angle_gamma 90.00
_cell_formula_units_Z 2
_cell_length_a 16.2886(7)
_cell_length_b 11.2392(6)
_cell_length_c 18.5272(7)
_cell_measurement_reflns_used 30650
_cell_measurement_temperature 173(2)
_cell_measurement_theta_max 27.485
_cell_measurement_theta_min 0.998
_cell_volume 3330.0(3)
_computing_cell_refinement 'Denzo (Nonius B.V., 1998)'
_computing_data_collection 'Collect (Nonius B.V., 1998)'
_computing_data_reduction 'Denzo (Nonius B.V., 1998)'
_computing_molecular_graphics 'PLATON 98 (Spek, 1998)'
_computing_publication_material 'SHELXL-97 (Sheldrick, 1997)'
_computing_structure_refinement 'SHELXL-97 (Sheldrick, 1997)'
_computing_structure_solution 'SHELXS-97 (Sheldrick, 1997)'
_diffrn_ambient_temperature 173(2)
_diffrn_measured_fraction_theta_full 0.996
_diffrn_measured_fraction_theta_max 0.996
_diffrn_measurement_device_type KappaCCD
_diffrn_measurement_method 'phi and omega scans'
_diffrn_radiation_monochromator graphite
_diffrn_radiation_source 'fine-focus sealed tube'
_diffrn_radiation_type MoK\a
_diffrn_radiation_wavelength 0.71073
_diffrn_reflns_av_R_equivalents 0.0631
_diffrn_reflns_av_sigmaI/netI 0.0679
_diffrn_reflns_limit_h_max 21
_diffrn_reflns_limit_h_min -17
_diffrn_reflns_limit_k_max 14
_diffrn_reflns_limit_k_min -13
_diffrn_reflns_limit_l_max 23
_diffrn_reflns_limit_l_min -23
_diffrn_reflns_number 20645
_diffrn_reflns_theta_full 27.49
_diffrn_reflns_theta_max 27.49
_diffrn_reflns_theta_min 1.27
_exptl_absorpt_coefficient_mu 0.253
_exptl_absorpt_correction_type none
_exptl_crystal_colour colorless
_exptl_crystal_density_diffrn 1.190
_exptl_crystal_density_method 'not measured'
_exptl_crystal_description prism
_exptl_crystal_F_000 1276
_exptl_crystal_size_max 0.40
_exptl_crystal_size_mid 0.40
_exptl_crystal_size_min 0.28
_refine_diff_density_max 1.256
_refine_diff_density_min -0.834
_refine_diff_density_rms 0.257
_refine_ls_extinction_coef 0.026(3)
_refine_ls_extinction_expression Fc^*^=kFc[1+0.001xFc^2^\l^3^/sin(2\q)]^-1/4^
_refine_ls_extinction_method SHELXL
_refine_ls_goodness_of_fit_ref 1.033
_refine_ls_hydrogen_treatment constr
_refine_ls_matrix_type full
_refine_ls_number_parameters 371
_refine_ls_number_reflns 7602
_refine_ls_number_restraints 0
_refine_ls_restrained_S_all 1.033
_refine_ls_R_factor_all 0.1262
_refine_ls_R_factor_gt 0.0838
_refine_ls_shift/su_max 0.000
_refine_ls_shift/su_mean 0.000
_refine_ls_structure_factor_coef Fsqd
_refine_ls_weighting_details 'calc w=1/[\s^2^(Fo^2^)+(0.1407P)^2^+3.3892P] where P=(Fo^2^+2Fc^2^)/3'
_refine_ls_weighting_scheme calc
_refine_ls_wR_factor_gt 0.2219
_refine_ls_wR_factor_ref 0.2556
_reflns_number_gt 5119
_reflns_number_total 7602
_reflns_threshold_expression I>2sigma(I)
_cod_data_source_file om5004557_si_002.cif
_cod_data_source_block charles15
_cod_depositor_comments
;
The following automatic conversions were performed:

'_symmetry_cell_setting' value 'Monoclinic' changed to 'monoclinic'
according to
/usr/data/users/saulius/crontab/automatic-downloads/rss-feeds/ACS/lib/dictionaries/cif_core.dic
dictionary named 'cif_core.dic' version 2.4.2 from 2011-04-26.

Automatic conversion script
Id: cif_fix_values 2281 2013-09-26 08:29:07Z andrius 
;
_cod_original_sg_symbol_H-M 'P 21/c'
_cod_database_code 4083613

loop_
_symmetry_equiv_pos_as_xyz
'x, y, z'
'-x, y+1/2, -z+1/2'
'-x, -y, -z'
'x, -y-1/2, z-1/2'

loop_
_atom_site_label
_atom_site_type_symbol
_atom_site_fract_x
_atom_site_fract_y
_atom_site_fract_z
_atom_site_U_iso_or_equiv
_atom_site_adp_type
_atom_site_occupancy
_atom_site_symmetry_multiplicity
_atom_site_calc_flag
_atom_site_refinement_flags
_atom_site_disorder_assembly
_atom_site_disorder_group
C1 C 0.6132(2) 0.2825(3) 0.04961(17) 0.0288(7) Uani 1 1 d . . .
C2 C 0.6956(2) 0.2869(3) 0.09028(18) 0.0332(7) Uani 1 1 d . . .
C3 C 0.7553(2) 0.3480(3) 0.0597(2) 0.0370(8) Uani 1 1 d . . .
H3 H 0.8110 0.3501 0.0869 0.044 Uiso 1 1 calc R . .
C4 C 0.7388(2) 0.4059(3) -0.00783(19) 0.0357(8) Uani 1 1 d . A .
C5 C 0.6569(2) 0.4030(3) -0.04614(18) 0.0329(7) Uani 1 1 d . . .
H5 H 0.6430 0.4426 -0.0921 0.039 Uiso 1 1 calc R . .
C6 C 0.5950(2) 0.3431(3) -0.01854(17) 0.0282(7) Uani 1 1 d . . .
C7 C 0.7177(2) 0.2264(4) 0.16640(19) 0.0412(9) Uani 1 1 d . . .
C8 C 0.7040(3) 0.0910(4) 0.1573(2) 0.0466(9) Uani 1 1 d . . .
H8A H 0.6454 0.0752 0.1353 0.070 Uiso 1 1 calc R . .
H8B H 0.7176 0.0524 0.2055 0.070 Uiso 1 1 calc R . .
H8C H 0.7402 0.0593 0.1252 0.070 Uiso 1 1 calc R . .
C9 C 0.6646(3) 0.2789(4) 0.2184(2) 0.0480(10) Uani 1 1 d . . .
H9A H 0.6053 0.2745 0.1952 0.072 Uiso 1 1 calc R . .
H9B H 0.6803 0.3622 0.2287 0.072 Uiso 1 1 calc R . .
H9C H 0.6741 0.2337 0.2644 0.072 Uiso 1 1 calc R . .
C10 C 0.8097(3) 0.2458(5) 0.2021(3) 0.0654(13) Uani 1 1 d . . .
H10A H 0.8210 0.2087 0.2508 0.098 Uiso 1 1 calc R . .
H10B H 0.8212 0.3314 0.2070 0.098 Uiso 1 1 calc R . .
H10C H 0.8457 0.2099 0.1712 0.098 Uiso 1 1 calc R . .
C11 C 0.8093(2) 0.4641(3) -0.0398(2) 0.0415(8) Uani 1 1 d . . .
C12 C 0.7737(6) 0.5399(10) -0.1115(6) 0.0669(11) Uani 0.50 1 d P A 1
H12A H 0.7334 0.5985 -0.1002 0.100 Uiso 0.50 1 calc PR A 1
H12B H 0.7459 0.4867 -0.1505 0.100 Uiso 0.50 1 calc PR A 1
H12C H 0.8198 0.5812 -0.1280 0.100 Uiso 0.50 1 calc PR A 1
C13 C 0.8591(6) 0.5515(10) 0.0155(6) 0.0669(11) Uani 0.50 1 d P A 1
H13A H 0.9049 0.5856 -0.0053 0.100 Uiso 0.50 1 calc PR A 1
H13B H 0.8822 0.5093 0.0611 0.100 Uiso 0.50 1 calc PR A 1
H13C H 0.8221 0.6154 0.0259 0.100 Uiso 0.50 1 calc PR A 1
C14 C 0.8670(6) 0.3713(9) -0.0605(6) 0.0669(11) Uani 0.50 1 d P A 1
H14A H 0.9063 0.4088 -0.0876 0.100 Uiso 0.50 1 calc PR A 1
H14B H 0.8342 0.3109 -0.0916 0.100 Uiso 0.50 1 calc PR A 1
H14C H 0.8982 0.3336 -0.0159 0.100 Uiso 0.50 1 calc PR A 1
C12B C 0.7945(6) 0.5867(9) -0.0504(6) 0.0669(11) Uani 0.50 1 d P A 2
H12D H 0.8457 0.6258 -0.0588 0.100 Uiso 0.50 1 calc PR A 2
H12E H 0.7779 0.6207 -0.0066 0.100 Uiso 0.50 1 calc PR A 2
H12F H 0.7497 0.5991 -0.0931 0.100 Uiso 0.50 1 calc PR A 2
C13B C 0.8962(6) 0.4367(10) 0.0117(6) 0.0669(11) Uani 0.50 1 d P A 2
H13D H 0.9410 0.4446 -0.0166 0.100 Uiso 0.50 1 calc PR A 2
H13E H 0.8958 0.3554 0.0307 0.100 Uiso 0.50 1 calc PR A 2
H13F H 0.9056 0.4930 0.0528 0.100 Uiso 0.50 1 calc PR A 2
C14B C 0.8179(6) 0.3951(10) -0.1070(6) 0.0669(11) Uani 0.50 1 d P A 2
H14D H 0.7644 0.3951 -0.1417 0.100 Uiso 0.50 1 calc PR A 2
H14E H 0.8341 0.3130 -0.0931 0.100 Uiso 0.50 1 calc PR A 2
H14F H 0.8610 0.4318 -0.1301 0.100 Uiso 0.50 1 calc PR A 2
C15 C 0.45558(19) 0.2625(3) -0.05321(16) 0.0257(6) Uani 1 1 d . . .
C16 C 0.4741(2) 0.4473(3) -0.10525(18) 0.0318(7) Uani 1 1 d . . .
H16A H 0.4986 0.4560 -0.1500 0.038 Uiso 1 1 calc R . .
H16B H 0.4816 0.5226 -0.0770 0.038 Uiso 1 1 calc R . .
C17 C 0.3805(2) 0.4115(3) -0.12497(18) 0.0319(7) Uani 1 1 d . . .
H17A H 0.3446 0.4700 -0.1056 0.038 Uiso 1 1 calc R . .
H17B H 0.3615 0.4040 -0.1788 0.038 Uiso 1 1 calc R . .
C18 C 0.30454(19) 0.1655(3) -0.01487(17) 0.0271(7) Uani 1 1 d . . .
C19 C 0.2291(2) 0.1096(3) -0.00749(18) 0.0315(7) Uani 1 1 d . . .
C20 C 0.1603(2) 0.1224(3) -0.06442(19) 0.0352(8) Uani 1 1 d . . .
H20 H 0.1095 0.0848 -0.0592 0.042 Uiso 1 1 calc R . .
C21 C 0.1612(2) 0.1870(3) -0.12875(19) 0.0350(8) Uani 1 1 d . B .
C22 C 0.2357(2) 0.2412(3) -0.13482(18) 0.0315(7) Uani 1 1 d . . .
H22 H 0.2390 0.2856 -0.1778 0.038 Uiso 1 1 calc R . .
C23 C 0.30596(19) 0.2320(3) -0.07927(17) 0.0269(7) Uani 1 1 d . . .
C24 C 0.2234(2) 0.0348(3) 0.0614(2) 0.0378(8) Uani 1 1 d . . .
C25 C 0.1350(3) -0.0152(4) 0.0588(3) 0.0579(12) Uani 1 1 d . . .
H25A H 0.1189 -0.0648 0.0149 0.087 Uiso 1 1 calc R . .
H25B H 0.0953 0.0507 0.0572 0.087 Uiso 1 1 calc R . .
H25C H 0.1344 -0.0633 0.1028 0.087 Uiso 1 1 calc R . .
C26 C 0.2837(2) -0.0718(3) 0.0667(2) 0.0420(9) Uani 1 1 d . . .
H26A H 0.2833 -0.1151 0.1125 0.063 Uiso 1 1 calc R . .
H26B H 0.3404 -0.0431 0.0661 0.063 Uiso 1 1 calc R . .
H26C H 0.2657 -0.1250 0.0248 0.063 Uiso 1 1 calc R . .
C27 C 0.2445(3) 0.1116(4) 0.1311(2) 0.0488(10) Uani 1 1 d . . .
H27A H 0.2392 0.0635 0.1741 0.073 Uiso 1 1 calc R . .
H27B H 0.2058 0.1791 0.1271 0.073 Uiso 1 1 calc R . .
H27C H 0.3019 0.1412 0.1366 0.073 Uiso 1 1 calc R . .
C28 C 0.0830(2) 0.1949(4) -0.1894(2) 0.0437(9) Uani 1 1 d . . .
C29 C 0.0516(6) 0.0704(10) -0.2139(6) 0.0671(11) Uani 0.50 1 d P B 1
H29A H 0.0396 0.0262 -0.1715 0.101 Uiso 0.50 1 calc PR B 1
H29B H 0.0946 0.0284 -0.2345 0.101 Uiso 0.50 1 calc PR B 1
H29C H 0.0005 0.0769 -0.2513 0.101 Uiso 0.50 1 calc PR B 1
C30 C 0.0121(6) 0.2546(10) -0.1544(6) 0.0671(11) Uani 0.50 1 d P B 1
H30A H -0.0408 0.2527 -0.1899 0.101 Uiso 0.50 1 calc PR B 1
H30B H 0.0273 0.3374 -0.1415 0.101 Uiso 0.50 1 calc PR B 1
H30C H 0.0058 0.2109 -0.1100 0.101 Uiso 0.50 1 calc PR B 1
C31 C 0.0950(6) 0.2655(11) -0.2559(6) 0.0671(11) Uani 0.50 1 d P B 1
H31A H 0.0414 0.2725 -0.2901 0.101 Uiso 0.50 1 calc PR B 1
H31B H 0.1354 0.2248 -0.2802 0.101 Uiso 0.50 1 calc PR B 1
H31C H 0.1159 0.3450 -0.2404 0.101 Uiso 0.50 1 calc PR B 1
C29B C 0.1050(6) 0.1303(10) -0.2593(5) 0.0671(11) Uani 0.50 1 d P B 2
H29D H 0.1043 0.0439 -0.2522 0.101 Uiso 0.50 1 calc PR B 2
H29E H 0.1608 0.1550 -0.2660 0.101 Uiso 0.50 1 calc PR B 2
H29F H 0.0636 0.1520 -0.3030 0.101 Uiso 0.50 1 calc PR B 2
C30B C 0.0074(6) 0.1395(10) -0.1721(6) 0.0671(11) Uani 0.50 1 d P B 2
H30D H -0.0369 0.1394 -0.2160 0.101 Uiso 0.50 1 calc PR B 2
H30E H -0.0112 0.1847 -0.1329 0.101 Uiso 0.50 1 calc PR B 2
H30F H 0.0199 0.0575 -0.1557 0.101 Uiso 0.50 1 calc PR B 2
C31B C 0.0681(6) 0.3245(10) -0.2167(6) 0.0671(11) Uani 0.50 1 d P B 2
H31D H 0.0204 0.3270 -0.2579 0.101 Uiso 0.50 1 calc PR B 2
H31E H 0.1181 0.3542 -0.2329 0.101 Uiso 0.50 1 calc PR B 2
H31F H 0.0562 0.3744 -0.1765 0.101 Uiso 0.50 1 calc PR B 2
C32 C 0.5140(4) -0.0996(5) 0.1913(3) 0.0745(15) Uani 1 1 d . . .
H32A H 0.4640 -0.1514 0.1795 0.089 Uiso 1 1 calc R . .
H32B H 0.5438 -0.1037 0.1496 0.089 Uiso 1 1 calc R . .
N1 N 0.51171(16) 0.3459(2) -0.05984(14) 0.0272(6) Uani 1 1 d . . .
N2 N 0.38002(16) 0.2948(2) -0.08782(13) 0.0269(6) Uani 1 1 d . . .
O1 O 0.55316(14) 0.2237(2) 0.07679(11) 0.0306(5) Uani 1 1 d . . .
O2 O 0.37257(13) 0.1561(2) 0.03988(11) 0.0308(5) Uani 1 1 d . . .
O3 O 0.5000 0.0000 0.0000 0.0370(8) Uani 1 2 d S . .
Al1 Al 0.47426(6) 0.13777(8) 0.02287(5) 0.0268(3) Uani 1 1 d . . .
Cl1 Cl 0.57909(10) -0.15468(12) 0.26938(9) 0.0794(4) Uani 1 1 d . . .
Cl2 Cl 0.48134(8) 0.04622(10) 0.20030(6) 0.0599(3) Uani 1 1 d . . .

loop_
_atom_site_aniso_label
_atom_site_aniso_U_11
_atom_site_aniso_U_22
_atom_site_aniso_U_33
_atom_site_aniso_U_23
_atom_site_aniso_U_13
_atom_site_aniso_U_12
C1 0.0290(16) 0.0252(16) 0.0317(16) -0.0058(12) 0.0044(13) -0.0009(13)
C2 0.0289(17) 0.0334(18) 0.0360(17) -0.0048(14) 0.0029(13) 0.0021(14)
C3 0.0263(16) 0.0363(19) 0.0456(19) -0.0085(15) -0.0004(14) -0.0009(14)
C4 0.0295(17) 0.0351(19) 0.0427(19) -0.0107(15) 0.0076(14) -0.0050(14)
C5 0.0321(17) 0.0319(17) 0.0354(17) -0.0022(14) 0.0085(13) -0.0021(14)
C6 0.0265(15) 0.0240(15) 0.0327(16) -0.0036(12) 0.0021(12) 0.0002(12)
C7 0.0351(19) 0.047(2) 0.0366(18) -0.0015(16) -0.0058(15) 0.0039(16)
C8 0.050(2) 0.045(2) 0.043(2) 0.0077(17) 0.0026(17) 0.0106(18)
C9 0.055(2) 0.052(2) 0.0335(18) -0.0079(17) -0.0013(17) 0.0016(19)
C10 0.042(2) 0.091(4) 0.053(3) 0.009(2) -0.0150(19) -0.008(2)
C11 0.0325(18) 0.041(2) 0.052(2) -0.0078(17) 0.0124(16) -0.0093(15)
C12 0.053(2) 0.070(3) 0.086(3) -0.005(2) 0.034(2) -0.021(2)
C13 0.053(2) 0.070(3) 0.086(3) -0.005(2) 0.034(2) -0.021(2)
C14 0.053(2) 0.070(3) 0.086(3) -0.005(2) 0.034(2) -0.021(2)
C12B 0.053(2) 0.070(3) 0.086(3) -0.005(2) 0.034(2) -0.021(2)
C13B 0.053(2) 0.070(3) 0.086(3) -0.005(2) 0.034(2) -0.021(2)
C14B 0.053(2) 0.070(3) 0.086(3) -0.005(2) 0.034(2) -0.021(2)
C15 0.0266(15) 0.0245(15) 0.0264(14) -0.0014(12) 0.0055(12) -0.0002(12)
C16 0.0310(16) 0.0306(17) 0.0331(16) 0.0086(13) 0.0041(13) -0.0006(14)
C17 0.0305(16) 0.0295(17) 0.0352(17) 0.0085(13) 0.0045(13) 0.0017(13)
C18 0.0253(15) 0.0245(15) 0.0316(15) -0.0004(12) 0.0061(12) 0.0035(12)
C19 0.0324(17) 0.0282(17) 0.0352(17) -0.0006(13) 0.0098(13) 0.0023(13)
C20 0.0271(16) 0.0360(19) 0.0434(19) -0.0002(15) 0.0092(14) -0.0010(14)
C21 0.0244(16) 0.0373(19) 0.0417(18) -0.0023(15) 0.0024(14) 0.0010(14)
C22 0.0262(16) 0.0338(18) 0.0340(17) 0.0013(13) 0.0044(13) 0.0016(13)
C23 0.0241(15) 0.0251(15) 0.0321(16) 0.0016(12) 0.0068(12) 0.0005(12)
C24 0.0395(19) 0.0359(19) 0.0403(18) 0.0054(15) 0.0135(15) -0.0027(15)
C25 0.045(2) 0.068(3) 0.062(3) 0.022(2) 0.015(2) -0.012(2)
C26 0.054(2) 0.0328(19) 0.0390(19) 0.0059(15) 0.0071(17) -0.0016(16)
C27 0.062(3) 0.046(2) 0.045(2) 0.0018(17) 0.0267(19) 0.0003(19)
C28 0.0295(18) 0.050(2) 0.048(2) 0.0053(18) -0.0022(15) -0.0011(16)
C29 0.041(2) 0.086(3) 0.066(2) 0.004(2) -0.0119(17) -0.002(2)
C30 0.041(2) 0.086(3) 0.066(2) 0.004(2) -0.0119(17) -0.002(2)
C31 0.041(2) 0.086(3) 0.066(2) 0.004(2) -0.0119(17) -0.002(2)
C29B 0.041(2) 0.086(3) 0.066(2) 0.004(2) -0.0119(17) -0.002(2)
C30B 0.041(2) 0.086(3) 0.066(2) 0.004(2) -0.0119(17) -0.002(2)
C31B 0.041(2) 0.086(3) 0.066(2) 0.004(2) -0.0119(17) -0.002(2)
C32 0.121(5) 0.052(3) 0.050(3) -0.008(2) 0.015(3) 0.001(3)
N1 0.0259(13) 0.0256(14) 0.0298(13) 0.0024(10) 0.0045(11) 0.0004(10)
N2 0.0246(13) 0.0271(14) 0.0284(13) 0.0040(10) 0.0036(10) -0.0003(11)
O1 0.0297(12) 0.0329(12) 0.0279(11) 0.0009(9) 0.0022(9) -0.0035(9)
O2 0.0282(12) 0.0361(13) 0.0279(11) 0.0039(9) 0.0044(9) 0.0010(9)
O3 0.0352(18) 0.0272(17) 0.0465(19) 0.0022(14) 0.0022(15) 0.0027(14)
Al1 0.0256(5) 0.0231(5) 0.0302(5) 0.0026(4) 0.0018(4) 0.0005(4)
Cl1 0.0845(10) 0.0572(8) 0.0957(10) 0.0109(7) 0.0146(8) 0.0183(6)
Cl2 0.0791(8) 0.0576(7) 0.0432(6) 0.0048(5) 0.0118(5) 0.0120(6)

loop_
_atom_type_symbol
_atom_type_description
_atom_type_scat_dispersion_real
_atom_type_scat_dispersion_imag
_atom_type_scat_source
C C 0.0033 0.0016 'International Tables Vol C Tables 4.2.6.8 and 6.1.1.4'
H H 0.0000 0.0000 'International Tables Vol C Tables 4.2.6.8 and 6.1.1.4'
N N 0.0061 0.0033 'International Tables Vol C Tables 4.2.6.8 and 6.1.1.4'
O O 0.0106 0.0060 'International Tables Vol C Tables 4.2.6.8 and 6.1.1.4'
Al Al 0.0645 0.0514 'International Tables Vol C Tables 4.2.6.8 and 6.1.1.4'
Cl Cl 0.1484 0.1585 'International Tables Vol C Tables 4.2.6.8 and 6.1.1.4'

loop_
_geom_angle_atom_site_label_1
_geom_angle_atom_site_label_2
_geom_angle_atom_site_label_3
_geom_angle
_geom_angle_site_symmetry_3
O1 C1 C2 120.0(3) .
O1 C1 C6 121.5(3) .
C2 C1 C6 118.5(3) .
C3 C2 C1 117.8(3) .
C3 C2 C7 121.8(3) .
C1 C2 C7 120.4(3) .
C4 C3 C2 124.3(3) .
C4 C3 H3 117.8 .
C2 C3 H3 117.8 .
C5 C4 C3 116.9(3) .
C5 C4 C11 122.0(3) .
C3 C4 C11 121.0(3) .
C4 C5 C6 121.2(3) .
C4 C5 H5 119.4 .
C6 C5 H5 119.4 .
C5 C6 C1 121.2(3) .
C5 C6 N1 118.4(3) .
C1 C6 N1 120.4(3) .
C9 C7 C10 107.3(3) .
C9 C7 C8 111.2(3) .
C10 C7 C8 107.3(3) .
C9 C7 C2 110.0(3) .
C10 C7 C2 111.7(3) .
C8 C7 C2 109.3(3) .
C7 C8 H8A 109.5 .
C7 C8 H8B 109.5 .
H8A C8 H8B 109.5 .
C7 C8 H8C 109.5 .
H8A C8 H8C 109.5 .
H8B C8 H8C 109.5 .
C7 C9 H9A 109.5 .
C7 C9 H9B 109.5 .
H9A C9 H9B 109.5 .
C7 C9 H9C 109.5 .
H9A C9 H9C 109.5 .
H9B C9 H9C 109.5 .
C7 C10 H10A 109.5 .
C7 C10 H10B 109.5 .
H10A C10 H10B 109.5 .
C7 C10 H10C 109.5 .
H10A C10 H10C 109.5 .
H10B C10 H10C 109.5 .
C12B C11 C14B 115.6(7) .
C12B C11 C14 138.0(6) .
C12B C11 C13 61.4(6) .
C14B C11 C13 140.0(5) .
C14 C11 C13 109.7(6) .
C12B C11 C4 110.6(4) .
C14B C11 C4 107.2(4) .
C14 C11 C4 110.7(4) .
C13 C11 C4 110.8(4) .
C12B C11 C13B 112.7(6) .
C14B C11 C13B 100.7(6) .
C14 C11 C13B 59.1(6) .
C13 C11 C13B 54.8(6) .
C4 C11 C13B 109.5(4) .
C12B C11 C12 48.2(6) .
C14B C11 C12 70.1(6) .
C14 C11 C12 107.8(6) .
C13 C11 C12 106.1(6) .
C4 C11 C12 111.6(4) .
C13B C11 C12 138.7(5) .
C11 C12 H12A 109.5 .
C11 C12 H12B 109.5 .
C11 C12 H12C 109.5 .
C11 C13 H13A 109.5 .
C11 C13 H13B 109.5 .
C11 C13 H13C 109.5 .
C11 C14 H14A 109.5 .
C11 C14 H14B 109.5 .
C11 C14 H14C 109.5 .
C11 C12B H12D 109.5 .
C11 C12B H12E 109.5 .
H12D C12B H12E 109.5 .
C11 C12B H12F 109.5 .
H12D C12B H12F 109.5 .
H12E C12B H12F 109.5 .
C11 C13B H13D 109.5 .
C11 C13B H13E 109.5 .
H13D C13B H13E 109.5 .
C11 C13B H13F 109.5 .
H13D C13B H13F 109.5 .
H13E C13B H13F 109.5 .
C11 C14B H14D 109.5 .
C11 C14B H14E 109.5 .
H14D C14B H14E 109.5 .
C11 C14B H14F 109.5 .
H14D C14B H14F 109.5 .
H14E C14B H14F 109.5 .
N2 C15 N1 110.7(3) .
N2 C15 Al1 123.0(2) .
N1 C15 Al1 123.5(2) .
N1 C16 C17 102.5(2) .
N1 C16 H16A 111.3 .
C17 C16 H16A 111.3 .
N1 C16 H16B 111.3 .
C17 C16 H16B 111.3 .
H16A C16 H16B 109.2 .
N2 C17 C16 102.2(2) .
N2 C17 H17A 111.3 .
C16 C17 H17A 111.3 .
N2 C17 H17B 111.3 .
C16 C17 H17B 111.3 .
H17A C17 H17B 109.2 .
O2 C18 C19 119.7(3) .
O2 C18 C23 122.1(3) .
C19 C18 C23 118.2(3) .
C20 C19 C18 118.1(3) .
C20 C19 C24 121.0(3) .
C18 C19 C24 120.8(3) .
C19 C20 C21 124.2(3) .
C19 C20 H20 117.9 .
C21 C20 H20 117.9 .
C22 C21 C20 116.7(3) .
C22 C21 C28 122.4(3) .
C20 C21 C28 120.9(3) .
C21 C22 C23 121.3(3) .
C21 C22 H22 119.4 .
C23 C22 H22 119.4 .
C22 C23 C18 121.5(3) .
C22 C23 N2 118.3(3) .
C18 C23 N2 120.2(3) .
C27 C24 C25 106.8(3) .
C27 C24 C26 110.2(3) .
C25 C24 C26 107.4(3) .
C27 C24 C19 110.5(3) .
C25 C24 C19 112.1(3) .
C26 C24 C19 109.8(3) .
C24 C25 H25A 109.5 .
C24 C25 H25B 109.5 .
H25A C25 H25B 109.5 .
C24 C25 H25C 109.5 .
H25A C25 H25C 109.5 .
H25B C25 H25C 109.5 .
C24 C26 H26A 109.5 .
C24 C26 H26B 109.5 .
H26A C26 H26B 109.5 .
C24 C26 H26C 109.5 .
H26A C26 H26C 109.5 .
H26B C26 H26C 109.5 .
C24 C27 H27A 109.5 .
C24 C27 H27B 109.5 .
H27A C27 H27B 109.5 .
C24 C27 H27C 109.5 .
H27A C27 H27C 109.5 .
H27B C27 H27C 109.5 .
C30B C28 C31 130.2(6) .
C30B C28 C29 55.3(6) .
C31 C28 C29 109.1(6) .
C30B C28 C21 115.4(5) .
C31 C28 C21 114.2(4) .
C29 C28 C21 110.4(4) .
C30B C28 C31B 112.6(6) .
C29 C28 C31B 138.0(6) .
C21 C28 C31B 110.5(4) .
C30B C28 C30 51.8(6) .
C31 C28 C30 109.3(6) .
C29 C28 C30 106.4(6) .
C21 C28 C30 107.1(4) .
C31B C28 C30 69.6(6) .
C30B C28 C29B 108.3(6) .
C31 C28 C29B 59.3(6) .
C29 C28 C29B 56.8(6) .
C21 C28 C29B 106.7(4) .
C31B C28 C29B 102.2(6) .
C30 C28 C29B 146.0(5) .
C28 C29 H29A 109.5 .
C28 C29 H29B 109.5 .
C28 C29 H29C 109.5 .
C28 C30 H30A 109.5 .
C28 C30 H30B 109.5 .
C28 C30 H30C 109.5 .
C28 C31 H31A 109.5 .
C28 C31 H31B 109.5 .
C28 C31 H31C 109.5 .
C28 C29B H29D 109.5 .
C28 C29B H29E 109.5 .
H29D C29B H29E 109.5 .
C28 C29B H29F 109.5 .
H29D C29B H29F 109.5 .
H29E C29B H29F 109.5 .
C28 C30B H30D 109.5 .
C28 C30B H30E 109.5 .
H30D C30B H30E 109.5 .
C28 C30B H30F 109.5 .
H30D C30B H30F 109.5 .
H30E C30B H30F 109.5 .
C28 C31B H31D 109.5 .
C28 C31B H31E 109.5 .
H31D C31B H31E 109.5 .
C28 C31B H31F 109.5 .
H31D C31B H31F 109.5 .
H31E C31B H31F 109.5 .
Cl1 C32 Cl2 113.9(3) .
Cl1 C32 H32A 108.8 .
Cl2 C32 H32A 108.8 .
Cl1 C32 H32B 108.8 .
Cl2 C32 H32B 108.8 .
H32A C32 H32B 107.7 .
C15 N1 C6 122.3(3) .
C15 N1 C16 112.2(3) .
C6 N1 C16 124.9(3) .
C15 N2 C23 122.4(3) .
C15 N2 C17 112.4(2) .
C23 N2 C17 124.5(2) .
C1 O1 Al1 123.93(19) .
C18 O2 Al1 122.63(18) .
Al1 O3 Al1 180.00(8) 3_655
O3 Al1 O2 116.27(9) .
O3 Al1 O1 117.31(9) .
O2 Al1 O1 116.49(11) .
O3 Al1 C15 119.17(10) .
O2 Al1 C15 91.28(12) .
O1 Al1 C15 90.73(12) .

loop_
_geom_bond_atom_site_label_1
_geom_bond_atom_site_label_2
_geom_bond_distance
_geom_bond_site_symmetry_2
C1 O1 1.354(4) .
C1 C2 1.409(4) .
C1 C6 1.416(4) .
C2 C3 1.396(5) .
C2 C7 1.545(5) .
C3 C4 1.391(5) .
C3 H3 0.9500 .
C4 C5 1.387(5) .
C4 C11 1.535(5) .
C5 C6 1.389(5) .
C5 H5 0.9500 .
C6 N1 1.425(4) .
C7 C9 1.530(5) .
C7 C10 1.534(5) .
C7 C8 1.543(6) .
C8 H8A 0.9800 .
C8 H8B 0.9800 .
C8 H8C 0.9800 .
C9 H9A 0.9800 .
C9 H9B 0.9800 .
C9 H9C 0.9800 .
C10 H10A 0.9800 .
C10 H10B 0.9800 .
C10 H10C 0.9800 .
C11 C12B 1.406(11) .
C11 C14B 1.497(11) .
C11 C14 1.502(11) .
C11 C13 1.534(11) .
C11 C13B 1.579(11) .
C11 C12 1.592(12) .
C12 H12A 0.9800 .
C12 H12B 0.9800 .
C12 H12C 0.9800 .
C13 H13A 0.9800 .
C13 H13B 0.9800 .
C13 H13C 0.9800 .
C14 H14A 0.9800 .
C14 H14B 0.9800 .
C14 H14C 0.9800 .
C12B H12D 0.9800 .
C12B H12E 0.9800 .
C12B H12F 0.9800 .
C13B H13D 0.9800 .
C13B H13E 0.9800 .
C13B H13F 0.9800 .
C14B H14D 0.9800 .
C14B H14E 0.9800 .
C14B H14F 0.9800 .
C15 N2 1.326(4) .
C15 N1 1.331(4) .
C15 Al1 1.970(3) .
C16 N1 1.479(4) .
C16 C17 1.552(5) .
C16 H16A 0.9900 .
C16 H16B 0.9900 .
C17 N2 1.482(4) .
C17 H17A 0.9900 .
C17 H17B 0.9900 .
C18 O2 1.357(4) .
C18 C19 1.410(4) .
C18 C23 1.412(4) .
C19 C20 1.393(5) .
C19 C24 1.545(5) .
C20 C21 1.398(5) .
C20 H20 0.9500 .
C21 C22 1.383(5) .
C21 C28 1.533(5) .
C22 C23 1.390(4) .
C22 H22 0.9500 .
C23 N2 1.432(4) .
C24 C27 1.537(5) .
C24 C25 1.539(5) .
C24 C26 1.540(5) .
C25 H25A 0.9800 .
C25 H25B 0.9800 .
C25 H25C 0.9800 .
C26 H26A 0.9800 .
C26 H26B 0.9800 .
C26 H26C 0.9800 .
C27 H27A 0.9800 .
C27 H27B 0.9800 .
C27 H27C 0.9800 .
C28 C30B 1.468(10) .
C28 C31 1.508(11) .
C28 C29 1.528(12) .
C28 C31B 1.546(12) .
C28 C30 1.578(11) .
C28 C29B 1.584(12) .
C29 H29A 0.9800 .
C29 H29B 0.9800 .
C29 H29C 0.9800 .
C30 H30A 0.9800 .
C30 H30B 0.9800 .
C30 H30C 0.9800 .
C31 H31A 0.9800 .
C31 H31B 0.9800 .
C31 H31C 0.9800 .
C29B H29D 0.9800 .
C29B H29E 0.9800 .
C29B H29F 0.9800 .
C30B H30D 0.9800 .
C30B H30E 0.9800 .
C30B H30F 0.9800 .
C31B H31D 0.9800 .
C31B H31E 0.9800 .
C31B H31F 0.9800 .
C32 Cl1 1.737(5) .
C32 Cl2 1.741(5) .
C32 H32A 0.9900 .
C32 H32B 0.9900 .
O1 Al1 1.759(2) .
O2 Al1 1.756(2) .
O3 Al1 1.6794(9) .
O3 Al1 1.6794(9) 3_655

loop_
_geom_torsion_atom_site_label_1
_geom_torsion_atom_site_label_2
_geom_torsion_atom_site_label_3
_geom_torsion_atom_site_label_4
_geom_torsion
O1 C1 C2 C3 179.6(3)
C6 C1 C2 C3 -2.0(5)
O1 C1 C2 C7 -0.8(5)
C6 C1 C2 C7 177.5(3)
C1 C2 C3 C4 0.7(5)
C7 C2 C3 C4 -178.8(3)
C2 C3 C4 C5 0.8(5)
C2 C3 C4 C11 -176.0(3)
C3 C4 C5 C6 -1.1(5)
C11 C4 C5 C6 175.7(3)
C4 C5 C6 C1 -0.2(5)
C4 C5 C6 N1 178.6(3)
O1 C1 C6 C5 -179.8(3)
C2 C1 C6 C5 1.8(5)
O1 C1 C6 N1 1.4(4)
C2 C1 C6 N1 -176.9(3)
C3 C2 C7 C9 120.6(4)
C1 C2 C7 C9 -58.9(4)
C3 C2 C7 C10 1.5(5)
C1 C2 C7 C10 -178.0(4)
C3 C2 C7 C8 -117.0(4)
C1 C2 C7 C8 63.4(4)
C5 C4 C11 C12B 63.3(7)
C3 C4 C11 C12B -120.1(6)
C5 C4 C11 C14B -63.5(6)
C3 C4 C11 C14B 113.1(6)
C5 C4 C11 C14 -108.6(6)
C3 C4 C11 C14 68.0(6)
C5 C4 C11 C13 129.4(6)
C3 C4 C11 C13 -54.0(6)
C5 C4 C11 C13B -171.9(5)
C3 C4 C11 C13B 4.7(6)
C5 C4 C11 C12 11.4(6)
C3 C4 C11 C12 -172.0(5)
N1 C16 C17 N2 -0.3(3)
O2 C18 C19 C20 179.2(3)
C23 C18 C19 C20 0.4(4)
O2 C18 C19 C24 -1.6(5)
C23 C18 C19 C24 179.6(3)
C18 C19 C20 C21 0.2(5)
C24 C19 C20 C21 -179.0(3)
C19 C20 C21 C22 -0.3(5)
C19 C20 C21 C28 178.9(3)
C20 C21 C22 C23 -0.3(5)
C28 C21 C22 C23 -179.5(3)
C21 C22 C23 C18 1.0(5)
C21 C22 C23 N2 -177.3(3)
O2 C18 C23 C22 -179.8(3)
C19 C18 C23 C22 -1.0(5)
O2 C18 C23 N2 -1.6(4)
C19 C18 C23 N2 177.2(3)
C20 C19 C24 C27 -121.3(4)
C18 C19 C24 C27 59.5(4)
C20 C19 C24 C25 -2.3(5)
C18 C19 C24 C25 178.5(3)
C20 C19 C24 C26 117.0(3)
C18 C19 C24 C26 -62.2(4)
C22 C21 C28 C30B -175.8(6)
C20 C21 C28 C30B 5.1(7)
C22 C21 C28 C31 0.5(7)
C20 C21 C28 C31 -178.6(6)
C22 C21 C28 C29 123.9(5)
C20 C21 C28 C29 -55.2(6)
C22 C21 C28 C31B -46.6(6)
C20 C21 C28 C31B 134.3(6)
C22 C21 C28 C30 -120.7(5)
C20 C21 C28 C30 60.2(6)
C22 C21 C28 C29B 63.8(6)
C20 C21 C28 C29B -115.3(5)
N2 C15 N1 C6 169.8(3)
Al1 C15 N1 C6 8.6(4)
N2 C15 N1 C16 -1.7(4)
Al1 C15 N1 C16 -162.9(2)
C5 C6 N1 C15 156.3(3)
C1 C6 N1 C15 -24.9(4)
C5 C6 N1 C16 -33.3(4)
C1 C6 N1 C16 145.5(3)
C17 C16 N1 C15 1.2(3)
C17 C16 N1 C6 -170.0(3)
N1 C15 N2 C23 -169.0(3)
Al1 C15 N2 C23 -7.8(4)
N1 C15 N2 C17 1.5(4)
Al1 C15 N2 C17 162.8(2)
C22 C23 N2 C15 -156.6(3)
C18 C23 N2 C15 25.1(4)
C22 C23 N2 C17 34.0(4)
C18 C23 N2 C17 -144.3(3)
C16 C17 N2 C15 -0.7(3)
C16 C17 N2 C23 169.6(3)
C2 C1 O1 Al1 -141.5(2)
C6 C1 O1 Al1 40.2(4)
C19 C18 O2 Al1 140.8(2)
C23 C18 O2 Al1 -40.4(4)
C18 O2 Al1 O3 -78.7(2)
C18 O2 Al1 O1 136.4(2)
C18 O2 Al1 C15 45.0(2)
C1 O1 Al1 O3 79.6(2)
C1 O1 Al1 O2 -135.9(2)
C1 O1 Al1 C15 -44.1(3)
N2 C15 Al1 O3 99.3(3)
N1 C15 Al1 O3 -101.8(2)
N2 C15 Al1 O2 -22.0(3)
N1 C15 Al1 O2 136.9(3)
N2 C15 Al1 O1 -138.5(3)
N1 C15 Al1 O1 20.4(3)
